data_2007481
loop_
_publ_author_name
'Marzotto, Armando'
'Clemente, Dore Augusto'
'Valle, Giovanni'

_publ_section_title
;A New Bis(dithioester): Methanediyl
 Bis(<i>N</i>,<i>N</i>-diethyldithiocarbamate), Derived from
 <i>cis</i>-Dichlorobis(<i>N</i>,<i>N</i>-diethyldithiocarbamato-<i>S</i>,<i>S</i>')tin(IV)
;
_journal_issue 7
_journal_name_full 'Acta Crystallographica Section C'
_journal_page_first 1040
_journal_page_last 1042
_journal_paper_doi 10.1107/S0108270198000924
_journal_volume 54
_journal_year 1998
_chemical_formula_moiety 'C11 H22 N2 S4'
_chemical_formula_sum 'C11 H22 N2 S4'
_chemical_formula_weight 310.55
_chemical_name_systematic
;
Methanediyl bis(N,N-diethyldithiocarbamate).
;
_space_group_IT_number 4
_symmetry_cell_setting monoclinic
_symmetry_space_group_name_Hall 'P 2yb'
_symmetry_space_group_name_H-M 'P 1 21 1'
_cell_angle_alpha 90.00
_cell_angle_beta 99.80(10)
_cell_angle_gamma 90.00
_cell_formula_units_Z 2
_cell_length_a 9.755(2)
_cell_length_b 7.430(2)
_cell_length_c 11.255(2)
_cell_measurement_reflns_used 25
_cell_measurement_temperature 293(2)
_cell_measurement_theta_max 16
_cell_measurement_theta_min 12
_cell_volume 803.9(4)
_computing_cell_refinement 'locally-modified Philips PW1100/20 software'
_computing_data_collection 'Philips PW1100/20 software'
_computing_data_reduction 'RIFLUP80 (Biagini et al., 1980)'
_computing_molecular_graphics 'ORTEPII (Johnson, 1976)'
_computing_structure_refinement 'SHELXL93 (Sheldrick, 1993)'
_computing_structure_solution 'SHELXS86 (Sheldrick, 1990)'
_diffrn_ambient_temperature 293(2)
_diffrn_measurement_device 'Philips PW1100/20 diffractometer'
_diffrn_measurement_method \w--2\q
_diffrn_radiation_monochromator graphite
_diffrn_radiation_source 'fine-focus sealed X-ray tube'
_diffrn_radiation_type 'Mo K\a'
_diffrn_radiation_wavelength 0.71073
_diffrn_reflns_av_R_equivalents 0.019
_diffrn_reflns_av_sigmaI/netI 0.026
_diffrn_reflns_limit_h_max 12
_diffrn_reflns_limit_h_min -12
_diffrn_reflns_limit_k_max 9
_diffrn_reflns_limit_k_min 0
_diffrn_reflns_limit_l_max 14
_diffrn_reflns_limit_l_min 0
_diffrn_reflns_number 2264
_diffrn_reflns_theta_max 28.01
_diffrn_reflns_theta_min 2.12
_diffrn_standards_decay_% 0
_diffrn_standards_interval_count 52
_diffrn_standards_number 3
_exptl_absorpt_coefficient_mu 0.574
_exptl_absorpt_correction_T_max 0.892
_exptl_absorpt_correction_T_min 0.758
_exptl_absorpt_correction_type '\y scan (North et al., 1968)'
_exptl_crystal_colour white
_exptl_crystal_density_diffrn 1.283
_exptl_crystal_density_meas ?
_exptl_crystal_description Irregular
_exptl_crystal_F_000 332
_exptl_crystal_size_max 0.80
_exptl_crystal_size_mid 0.30
_exptl_crystal_size_min 0.20
_refine_diff_density_max 0.206
_refine_diff_density_min -0.197
_refine_ls_abs_structure_details 'Flack (1983)'
_refine_ls_abs_structure_Flack 0.01(10)
_refine_ls_extinction_method none
_refine_ls_goodness_of_fit_all 0.975
_refine_ls_goodness_of_fit_obs 1.010
_refine_ls_hydrogen_treatment refxyz
_refine_ls_matrix_type full
_refine_ls_number_parameters 153
_refine_ls_number_reflns 2090
_refine_ls_number_restraints 0
_refine_ls_restrained_S_all 0.975
_refine_ls_restrained_S_obs 1.010
_refine_ls_R_factor_all 0.051
_refine_ls_R_factor_obs .029
_refine_ls_shift/esd_max -0.001
_refine_ls_shift/esd_mean 0.000
_refine_ls_structure_factor_coef Fsqd
_refine_ls_weighting_details 'w = 1/[\s^2^(Fo^2^)+(0.0461P)^2^] where P=(Fo^2^+2Fc^2^)/3'
_refine_ls_weighting_scheme calc
_refine_ls_wR_factor_all 0.076
_refine_ls_wR_factor_obs .069
_reflns_number_observed 1636
_reflns_number_total 2090
_reflns_observed_criterion I>2sigma(I)
_cod_data_source_file sk1097.cif
_cod_data_source_block structure
_cod_depositor_comments
;
The following automatic conversions were performed:
'_symmetry_cell_setting' value 'Monoclinic' changed to 'monoclinic'
according to '/home/saulius/struct/CIF-dictionaries/cif_core.dic'
dictionary named 'cif_core.dic' version 2.4.1 from 2010-06-29.

Automatic conversion script
Id: cif_fix_enum 1527 2010-12-29 10:47:43Z saulius 

The following automatic conversions were performed:

'_exptl_crystal_density_meas' value 'not measured' was changed to '?'
- the value is perceived as not measured.

Automatic conversion script
Id: cif_fix_values 3008 2015-01-20 13:52:24Z robertas 

The following automatic conversions were performed:

'_refine_ls_weighting_scheme' value 'calc w =
1/[\s^2^(Fo^2^)+(0.0461P)^2^] where P=(Fo^2^+2Fc^2^)/3' was changed
to 'calc'. New tag '_refine_ls_weighting_details' was created. The
value of the new tag was set to 'w = 1/[\s^2^(Fo^2^)+(0.0461P)^2^]
where P=(Fo^2^+2Fc^2^)/3'.

Automatic conversion script
Id: cif_fix_values 3143 2015-03-26 13:38:13Z robertas 
;
_cod_original_cell_volume 803.9(3)
_cod_original_sg_symbol_H-M 'P 21'
_cod_database_code 2007481

loop_
_symmetry_equiv_pos_as_xyz
'x, y, z'
'-x, y+1/2, -z'

loop_
_atom_site_aniso_label
_atom_site_aniso_U_11
_atom_site_aniso_U_22
_atom_site_aniso_U_33
_atom_site_aniso_U_12
_atom_site_aniso_U_13
_atom_site_aniso_U_23
C11 .0390(13) .052(2) .0475(14) .0002(13) .0044(11) -.0137(14)
S1 .0511(4) .0449(4) .0443(4) .0079(3) .0045(3) -.0049(3)
S2 .0634(5) .0402(4) .0429(4) .0019(4) -.0072(3) -.0024(3)
S3 .0695(5) .0356(4) .0539(4) .0003(4) .0053(4) .0037(4)
S4 .0889(6) .0445(5) .0625(5) .0120(4) .0152(4) .0053(4)
N1 .0506(13) .0326(12) .0403(11) .0050(10) -.0016(9) -.0033(10)
N2 .0517(13) .0417(14) .0491(13) -.0037(11) .0165(11) -.0053(11)
C1 .0413(14) .0362(14) .0390(13) .0063(12) .0058(11) -.0059(11)
C2 .054(2) .050(2) .0430(14) .0025(14) -.0073(12) -.0062(13)
C3 .079(2) .091(3) .043(2) .000(2) .0037(14) -.010(2)
C4 .063(2) .032(2) .058(2) .0030(13) -.0053(14) -.0050(13)
C5 .079(2) .052(2) .077(2) -.006(2) .007(2) .015(2)
C6 .0403(14) .041(2) .0435(14) -.0038(12) .0087(11) -.0038(12)
C7 .070(2) .039(2) .061(2) .001(2) .028(2) -.0073(15)
C8 .075(2) .072(3) .083(2) .019(2) .027(2) .003(2)
C9 .070(2) .065(2) .049(2) -.009(2) .0225(14) -.007(2)
C10 .090(3) .119(4) .057(2) -.021(3) .003(2) -.009(3)

loop_
_atom_site_label
_atom_site_fract_x
_atom_site_fract_y
_atom_site_fract_z
_atom_site_U_iso_or_equiv
_atom_site_thermal_displace_type
_atom_site_calc_flag
_atom_site_refinement_flags
_atom_site_occupancy
_atom_site_disorder_group
_atom_site_type_symbol
C11 .9029(3) 0 -.0645(2) .0464(7) Uani d . 1 . C
H11A .9366(3) .0524 -.1330(2) .056 Uiso calc R 1 . H
H11B .9837(3) -.0279 -.0042(2) .056 Uiso calc R 1 . H
S1 .80254(7) .1672(4) -.00296(6) .0472(2) Uani d . 1 . S
S2 .81688(8) -.2068(4) -.11231(6) .0507(2) Uani d . 1 . S
S3 .73085(8) .0513(4) -.31866(7) .0536(2) Uani d . 1 . S
S4 .89483(11) -.0885(4) .20377(8) .0650(3) Uani d . 1 . S
N1 .6653(2) -.2956(5) -.3179(2) .0422(5) Uani d . 1 . N
N2 .7975(2) .2427(5) .2230(2) .0465(6) Uani d . 1 . N
C1 .7311(3) -.1552(6) -.2604(2) .0390(6) Uani d . 1 . C
C2 .5803(3) -.2754(6) -.4380(2) .0506(7) Uani d . 1 . C
H2A .5411(3) -.1552(6) -.4458(2) .061 Uiso calc R 1 . H
H2B .5039(3) -.3606(6) -.4466(2) .061 Uiso calc R 1 . H
C3 .6640(4) -.3066(8) -.5372(3) .0718(10) Uani d . 1 . C
H3A .6050(4) -.2928(8) -.6141(3) .108 Uiso calc R 1 . H
H3B .7019(4) -.4262(8) -.5305(3) .108 Uiso calc R 1 . H
H3C .7385(4) -.2207(8) -.5301(3) .108 Uiso calc R 1 . H
C4 .6727(3) -.4801(6) -.2696(3) .0529(8) Uani d . 1 . C
H4A .7609(3) -.4965(6) -.2162(3) .063 Uiso calc R 1 . H
H4B .6689(3) -.5648(6) -.3356(3) .063 Uiso calc R 1 . H
C5 .5552(4) -.5202(6) -.2010(3) .0704(10) Uani d . 1 . C
H5A .5621(4) -.6426(6) -.1735(3) .106 Uiso calc R 1 . H
H5B .4676(4) -.5026(6) -.2532(3) .106 Uiso calc R 1 . H
H5C .5615(4) -.4408(6) -.1331(3) .106 Uiso calc R 1 . H
C6 .8326(3) .1107(6) .1539(2) .0414(6) Uani d . 1 . C
C7 .7559(3) .4248(6) .1807(3) .0549(8) Uani d . 1 . C
H7A .7981(3) .4522(6) .1108(3) .066 Uiso calc R 1 . H
H7B .7914(3) .5106(6) .2434(3) .066 Uiso calc R 1 . H
C8 .5999(4) .4477(7) .1476(3) .0747(10) Uani d . 1 . C
H8A .5790(4) .5691(7) .1214(3) .112 Uiso calc R 1 . H
H8B .5574(4) .4227(7) .2168(3) .112 Uiso calc R 1 . H
H8C .5643(4) .3659(7) .0838(3) .112 Uiso calc R 1 . H
C9 .8078(3) .2158(7) .3540(3) .0598(8) Uani d . 1 . C
H9A .7919(3) .0898(7) .3696(3) .072 Uiso calc R 1 . H
H9B .7355(3) .2852(7) .3823(3) .072 Uiso calc R 1 . H
C10 .9474(4) .2711(9) .4238(3) .0899(14) Uani d . 1 . C
H10A .9486(4) .2520(9) .5083(3) .135 Uiso calc R 1 . H
H10B .9632(4) .3962(9) .4095(3) .135 Uiso calc R 1 . H
H10C 1.0192(4) .2003(9) .3979(3) .135 Uiso calc R 1 . H

loop_
_atom_type_symbol
_atom_type_description
_atom_type_scat_dispersion_real
_atom_type_scat_dispersion_imag
_atom_type_scat_source
S S 0.1246 0.1234 'International Tables Vol C Tables 4.2.6.8 and 6.1.1.4'
N N 0.0061 0.0033 'International Tables Vol C Tables 4.2.6.8 and 6.1.1.4'
C C 0.0033 0.0016 'International Tables Vol C Tables 4.2.6.8 and 6.1.1.4'
H H 0.0000 0.0000 'International Tables Vol C Tables 4.2.6.8 and 6.1.1.4'

loop_
_geom_angle_atom_site_label_1
_geom_angle_atom_site_label_2
_geom_angle_atom_site_label_3
_geom_angle
_geom_angle_publ_flag
S2 C11 S1 116.9(2) yes
S2 C11 H11A 108.08(10) no
S1 C11 H11A 108.08(11) no
S2 C11 H11B 108.08(10) no
S1 C11 H11B 108.08(9) no
H11A C11 H11B 107.3 no
C6 S1 C11 102.12(14) yes
C1 S2 C11 102.65(14) yes
C1 N1 C2 121.1(2) no
C1 N1 C4 124.0(2) no
C2 N1 C4 114.8(2) no
C6 N2 C7 125.0(2) no
C6 N2 C9 120.2(3) no
C7 N2 C9 114.7(2) no
N1 C1 S3 124.1(2) yes
N1 C1 S2 113.4(2) yes
S3 C1 S2 122.5(2) yes
N1 C2 C3 111.9(2) no
N1 C2 H2A 109.2(2) no
C3 C2 H2A 109.2(2) no
N1 C2 H2B 109.2(2) no
C3 C2 H2B 109.2(2) no
H2A C2 H2B 107.9 no
C2 C3 H3A 109.5(2) no
C2 C3 H3B 109.5(2) no
H3A C3 H3B 109.5 no
C2 C3 H3C 109.5(2) no
H3A C3 H3C 109.5 no
H3B C3 H3C 109.5 no
N1 C4 C5 112.2(3) no
N1 C4 H4A 109.2(2) no
C5 C4 H4A 109.2(2) no
N1 C4 H4B 109.17(15) no
C5 C4 H4B 109.2(2) no
H4A C4 H4B 107.9 no
C4 C5 H5A 109.5(2) no
C4 C5 H5B 109.5(2) no
H5A C5 H5B 109.5 no
C4 C5 H5C 109.5(2) no
H5A C5 H5C 109.5 no
H5B C5 H5C 109.5 no
N2 C6 S4 125.0(2) yes
N2 C6 S1 112.9(2) yes
S4 C6 S1 122.1(2) yes
N2 C7 C8 113.2(3) no
N2 C7 H7A 108.9(2) no
C8 C7 H7A 108.9(2) no
N2 C7 H7B 108.9(2) no
C8 C7 H7B 108.9(2) no
H7A C7 H7B 107.7 no
C7 C8 H8A 109.5(2) no
C7 C8 H8B 109.5(2) no
H8A C8 H8B 109.5 no
C7 C8 H8C 109.5(2) no
H8A C8 H8C 109.5 no
H8B C8 H8C 109.5 no
N2 C9 C10 112.7(3) no
N2 C9 H9A 109.1(2) no
C10 C9 H9A 109.1(3) no
N2 C9 H9B 109.1(2) no
C10 C9 H9B 109.1(2) no
H9A C9 H9B 107.8 no
C9 C10 H10A 109.5(2) no
C9 C10 H10B 109.5(3) no
H10A C10 H10B 109.5 no
C9 C10 H10C 109.5(2) no
H10A C10 H10C 109.5 no
H10B C10 H10C 109.5 no

loop_
_geom_bond_atom_site_label_1
_geom_bond_atom_site_label_2
_geom_bond_site_symmetry_2
_geom_bond_distance
_geom_bond_publ_flag
C11 S2 . 1.789(3) yes
C11 S1 . 1.792(3) yes
C11 H11A . .97 no
C11 H11B . .97 no
S1 C6 . 1.789(3) yes
S2 C1 . 1.775(3) yes
S3 C1 . 1.668(3) yes
S4 C6 . 1.661(3) yes
N1 C1 . 1.334(3) yes
N1 C2 . 1.468(3) yes
N1 C4 . 1.472(4) yes
N2 C6 . 1.333(3) yes
N2 C7 . 1.468(4) yes
N2 C9 . 1.474(4) yes
C2 C3 . 1.510(4) no
C2 H2A . .97 no
C2 H2B . .97 no
C3 H3A . .96 no
C3 H3B . .96 no
C3 H3C . .96 no
C4 C5 . 1.516(5) no
C4 H4A . .97 no
C4 H4B . .97 no
C5 H5A . .96 no
C5 H5B . .96 no
C5 H5C . .96 no
C7 C8 . 1.514(5) no
C7 H7A . .97 no
C7 H7B . .97 no
C8 H8A . .96 no
C8 H8B . .96 no
C8 H8C . .96 no
C9 C10 . 1.509(5) no
C9 H9A . .97 no
C9 H9B . .97 no
C10 H10A . .96 no
C10 H10B . .96 no
C10 H10C . .96 no

loop_
_cod_related_entry_id
_cod_related_entry_database
_cod_related_entry_code
1 ChemSpider 527241
